data_4324397
loop_
_publ_author_name
'Yuzhen Zhang'
'Jai Anand Garg'
'Cl\'ement Michelin'
'Thomas Fox'
'Olivier Blacque'
'Koushik Venkatesan'

_publ_section_title
;
 Synthesis and Luminescent Properties of cis Bis-N-Heterocyclic Carbene
 Platinum(II) Bis-Arylacetylide Complexes
;
_journal_name_full 'Inorganic Chemistry'
_journal_page_first 1220
_journal_page_last 1228
_journal_paper_doi 10.1021/ic101632v
_journal_volume 50
_journal_year 2011
_chemical_formula_moiety 'C49 H46 N4 Pt, C H2 Cl2'
_chemical_formula_sum 'C50 H48 Cl2 N4 Pt'
_chemical_formula_weight 970.90
_chemical_name_systematic
'Bis(2-(4-(2-phenylethynyl)phenyl)ethynyl))-(1,1'-dipentyl-3,3'-methylene-diimidazoline-\\ 2,2'-diylidene)-platinum(II) dichloromethane solvate'
_space_group_IT_number 62
_symmetry_cell_setting orthorhombic
_symmetry_space_group_name_Hall '-P 2ac 2n'
_symmetry_space_group_name_H-M 'P n m a'
_atom_sites_solution_hydrogens geom
_atom_sites_solution_primary direct
_atom_sites_solution_secondary difmap
_audit_creation_method SHELXL-97
_cell_angle_alpha 90.00
_cell_angle_beta 90.00
_cell_angle_gamma 90.00
_cell_formula_units_Z 4
_cell_length_a 10.2966(3)
_cell_length_b 36.5438(9)
_cell_length_c 11.4905(2)
_cell_measurement_reflns_used 9334
_cell_measurement_temperature 183(2)
_cell_measurement_theta_max 29.34
_cell_measurement_theta_min 2.65
_cell_volume 4323.61(18)
_computing_cell_refinement
;
CrysAlisPro, Oxford Diffraction Ltd.,
Version 1.171.33.52 
;
_computing_data_collection
;
CrysAlisPro, Oxford Diffraction Ltd.,
Version 1.171.33.52 
;
_computing_data_reduction
;
CrysAlisPro, Oxford Diffraction Ltd.,
Version 1.171.33.52 
;
_computing_molecular_graphics
; ORTEP-3 for Windows, Version 2.01.
  Farrugia, L. J. (1997). J. Appl. Cryst. 30, 565.
;
_computing_publication_material
; WinGX -- An integrated system of Windows programs for the solution,
 refinment and analysis of single crystal X-ray diffraction data,
 Version 1.80.00.
 Farrugia, L. J. (1999). J. Appl. Cryst. 32, 837-838.
 SHELXL97. Program for crystal structure refinement.
 Sheldrick, G.M. (2008). Acta Cryst. A64, 112-122.
 PLATON for Windows, Version 1.12.
 Spek, A. L. (2003). J. Appl. Cryst. 36, 7-13. 
;
_computing_structure_refinement
; SHELXL97. Program for crystal structure refinement.
  Sheldrick, G.M. (2008). Acta Cryst. A64, 112-122.
;
_computing_structure_solution
; SHELXS97. Program for Crystal Structure solution.
  Sheldrick, G.M. (2008). Acta Cryst. A64, 112-122.  
;
_diffrn_ambient_temperature 183(2)
_diffrn_detector_area_resol_mean 10.4498
_diffrn_measured_fraction_theta_full 0.970
_diffrn_measured_fraction_theta_max 0.970
_diffrn_measurement_device_type
; Goniometer Xcalibur, detector: Ruby
Oxford Diffraction (2007). Oxford Diffraction Ltd.,
Xcalibur CCD system
;
_diffrn_measurement_method 'omega scans'
_diffrn_radiation_monochromator graphite
_diffrn_radiation_source 'Enhance (Mo) X-ray Source'
_diffrn_radiation_type MoK\a
_diffrn_radiation_wavelength 0.71073
_diffrn_reflns_av_R_equivalents 0.0568
_diffrn_reflns_av_sigmaI/netI 0.0578
_diffrn_reflns_limit_h_max 11
_diffrn_reflns_limit_h_min -12
_diffrn_reflns_limit_k_max 44
_diffrn_reflns_limit_k_min -44
_diffrn_reflns_limit_l_max 13
_diffrn_reflns_limit_l_min -14
_diffrn_reflns_number 19026
_diffrn_reflns_theta_full 25.68
_diffrn_reflns_theta_max 25.68
_diffrn_reflns_theta_min 2.66
_diffrn_standards_number 0
_exptl_absorpt_coefficient_mu 3.408
_exptl_absorpt_correction_T_max 0.906
_exptl_absorpt_correction_T_min 0.672
_exptl_absorpt_correction_type analytical
_exptl_absorpt_process_details
;
CrysAlisPro, Oxford Diffraction Ltd.,
Version 1.171.33.52 (release 06-11-2009 CrysAlis171 .NET)
(compiled Nov  6 2009,16:24:50)
Analytical numeric absorption correction using a multifaceted crystal
model based on expressions derived by R.C. Clark & J.S. Reid.
(Clark, R. C. & Reid, J. S. (1995). Acta Cryst. A51, 887-897)
;
_exptl_crystal_colour 'pale yellow'
_exptl_crystal_density_diffrn 1.492
_exptl_crystal_description plate
_exptl_crystal_F_000 1952
_exptl_crystal_size_max 0.16
_exptl_crystal_size_mid 0.11
_exptl_crystal_size_min 0.03
_refine_diff_density_max 5.998
_refine_diff_density_min -4.251
_refine_diff_density_rms 0.202
_refine_ls_extinction_method none
_refine_ls_goodness_of_fit_ref 1.180
_refine_ls_hydrogen_treatment constr
_refine_ls_matrix_type full
_refine_ls_number_parameters 272
_refine_ls_number_reflns 4048
_refine_ls_number_restraints 0
_refine_ls_restrained_S_all 1.180
_refine_ls_R_factor_all 0.0887
_refine_ls_R_factor_gt 0.0699
_refine_ls_shift/su_max 0.000
_refine_ls_shift/su_mean 0.000
_refine_ls_structure_factor_coef Fsqd
_refine_ls_weighting_details 'w=1/[\s^2^(Fo^2^)+(0.0205P)^2^+92.7405P] where P=(Fo^2^+2Fc^2^)/3'
_refine_ls_weighting_scheme calc
_refine_ls_wR_factor_gt 0.1625
_refine_ls_wR_factor_ref 0.1670
_reflns_number_gt 3136
_reflns_number_total 4048
_reflns_threshold_expression >2sigma(I)
_cod_data_source_file ic101632v_si_002_1.cif
_cod_data_source_block 7
_cod_database_code 4324397

loop_
_symmetry_equiv_pos_as_xyz
'x, y, z'
'-x+1/2, -y, z+1/2'
'-x, y+1/2, -z'
'x+1/2, -y+1/2, -z+1/2'
'-x, -y, -z'
'x-1/2, y, -z-1/2'
'x, -y-1/2, z'
'-x-1/2, y-1/2, z-1/2'

loop_
_atom_site_label
_atom_site_type_symbol
_atom_site_fract_x
_atom_site_fract_y
_atom_site_fract_z
_atom_site_U_iso_or_equiv
_atom_site_adp_type
_atom_site_occupancy
_atom_site_symmetry_multiplicity
_atom_site_calc_flag
_atom_site_refinement_flags
C1 C 0.3364(12) 0.2118(3) 0.4138(9) 0.031(3) Uani 1 1 d .
C2 C 0.3283(12) 0.1895(3) 0.4911(10) 0.037(3) Uani 1 1 d .
C3 C 0.3109(12) 0.1644(3) 0.5867(10) 0.038(3) Uani 1 1 d .
C4 C 0.3795(13) 0.1315(3) 0.5945(10) 0.046(3) Uani 1 1 d .
H4 H 0.4423 0.1259 0.5392 0.055 Uiso 1 1 calc R
C5 C 0.3544(14) 0.1072(3) 0.6838(10) 0.044(3) Uani 1 1 d .
H5 H 0.4039 0.0860 0.6901 0.052 Uiso 1 1 calc R
C6 C 0.2562(12) 0.1138(3) 0.7650(10) 0.037(3) Uani 1 1 d .
C7 C 0.1922(13) 0.1468(3) 0.7573(11) 0.046(3) Uani 1 1 d .
H7 H 0.1287 0.1523 0.8120 0.055 Uiso 1 1 calc R
C8 C 0.2191(14) 0.1715(3) 0.6715(10) 0.046(3) Uani 1 1 d .
H8 H 0.1746 0.1936 0.6702 0.055 Uiso 1 1 calc R
C9 C 0.2235(14) 0.0882(3) 0.8533(11) 0.048(3) Uani 1 1 d .
C10 C 0.1921(14) 0.0673(3) 0.9290(11) 0.047(3) Uani 1 1 d .
C11 C 0.1528(17) 0.0434(3) 1.0234(10) 0.052(3) Uani 1 1 d .
C12 C 0.2341(16) 0.0156(4) 1.0628(13) 0.059(4) Uani 1 1 d .
H12 H 0.3152 0.0122 1.0288 0.071 Uiso 1 1 calc R
C13 C 0.1946(16) -0.0066(4) 1.1516(13) 0.062(4) Uani 1 1 d .
H13 H 0.2492 -0.0253 1.1765 0.074 Uiso 1 1 calc R
C14 C 0.0750(16) -0.0021(4) 1.2056(12) 0.057(4) Uani 1 1 d .
H14 H 0.0508 -0.0171 1.2672 0.068 Uiso 1 1 calc R
C15 C -0.0073(18) 0.0250(4) 1.1667(12) 0.067(4) Uani 1 1 d .
H15 H -0.0886 0.0283 1.2004 0.080 Uiso 1 1 calc R
C16 C 0.0340(17) 0.0476(4) 1.0753(11) 0.061(4) Uani 1 1 d .
H16 H -0.0209 0.0661 1.0490 0.073 Uiso 1 1 calc R
C17 C 0.3556(14) 0.2124(3) 0.1603(9) 0.039(3) Uani 1 1 d .
C18 C 0.4228(14) 0.1900(4) -0.0122(12) 0.051(4) Uani 1 1 d .
H18 H 0.4677 0.1873 -0.0819 0.061 Uiso 1 1 calc R
C19 C 0.3324(17) 0.1677(4) 0.0304(11) 0.065(5) Uani 1 1 d .
H19 H 0.3011 0.1466 -0.0050 0.078 Uiso 1 1 calc R
C20 C 0.5184(18) 0.2500 0.0558(15) 0.042(4) Uani 1 2 d S
H20A H 0.5626 0.2500 -0.0188 0.050 Uiso 1 2 calc SR
H20B H 0.5835 0.2500 0.1168 0.050 Uiso 1 2 calc SR
C21 C 0.1902(13) 0.1662(4) 0.2078(12) 0.050(3) Uani 1 1 d .
H21A H 0.1136 0.1630 0.1599 0.060 Uiso 1 1 calc R
H21B H 0.1687 0.1834 0.2691 0.060 Uiso 1 1 calc R
C22 C 0.2256(14) 0.1298(3) 0.2623(12) 0.052(4) Uani 1 1 d .
H22A H 0.2381 0.1117 0.2015 0.063 Uiso 1 1 calc R
H22B H 0.3068 0.1322 0.3044 0.063 Uiso 1 1 calc R
C23 C 0.1217(14) 0.1169(4) 0.3442(12) 0.060(4) Uani 1 1 d .
H23A H 0.0411 0.1149 0.3010 0.072 Uiso 1 1 calc R
H23B H 0.1094 0.1354 0.4034 0.072 Uiso 1 1 calc R
C24 C 0.1463(18) 0.0809(4) 0.4040(13) 0.070(4) Uani 1 1 d .
H24A H 0.2295 0.0820 0.4433 0.084 Uiso 1 1 calc R
H24B H 0.1511 0.0617 0.3458 0.084 Uiso 1 1 calc R
C25 C 0.0414(17) 0.0711(5) 0.4924(16) 0.087(6) Uani 1 1 d .
H25A H 0.0449 0.0879 0.5565 0.130 Uiso 1 1 calc R
H25B H 0.0558 0.0466 0.5204 0.130 Uiso 1 1 calc R
H25C H -0.0424 0.0724 0.4560 0.130 Uiso 1 1 calc R
N1 N 0.2932(11) 0.1816(3) 0.1371(8) 0.046(3) Uani 1 1 d .
N2 N 0.4365(10) 0.2174(3) 0.0660(8) 0.040(2) Uani 1 1 d .
Pt1 Pt 0.34705(7) 0.2500 0.28966(5) 0.0316(2) Uani 1 2 d S
C26 C 0.051(2) 0.2610(6) -0.098(2) 0.042(8) Uani 0.50 1 d P
H26A H 0.0791 0.2863 -0.1005 0.051 Uiso 0.50 1 calc PR
H26B H -0.0032 0.2576 -0.0298 0.051 Uiso 0.50 1 calc PR
Cl1 Cl -0.0388(6) 0.2500 -0.2269(5) 0.0771(17) Uani 1 2 d S
Cl2 Cl 0.1849(6) 0.2321(2) -0.0909(7) 0.068(2) Uani 0.50 1 d P

loop_
_atom_site_aniso_label
_atom_site_aniso_U_11
_atom_site_aniso_U_22
_atom_site_aniso_U_33
_atom_site_aniso_U_23
_atom_site_aniso_U_13
_atom_site_aniso_U_12
C1 0.034(7) 0.032(6) 0.028(5) -0.002(5) -0.011(5) -0.001(6)
C2 0.031(7) 0.042(7) 0.039(6) -0.002(6) -0.002(6) -0.001(6)
C3 0.050(8) 0.030(7) 0.034(6) 0.002(5) -0.007(6) -0.003(5)
C4 0.058(9) 0.044(8) 0.035(6) -0.007(6) 0.001(6) 0.006(6)
C5 0.054(8) 0.029(6) 0.047(7) 0.006(5) -0.001(7) 0.000(6)
C6 0.051(8) 0.032(6) 0.030(6) -0.002(5) -0.006(6) -0.002(6)
C7 0.050(8) 0.053(8) 0.036(6) -0.002(6) 0.008(6) 0.000(6)
C8 0.070(9) 0.030(7) 0.037(6) 0.005(5) 0.002(7) 0.008(6)
C9 0.073(10) 0.034(7) 0.036(7) -0.005(6) 0.000(7) 0.001(7)
C10 0.063(10) 0.038(7) 0.040(7) 0.003(6) -0.008(7) -0.010(6)
C11 0.082(10) 0.037(7) 0.037(6) 0.003(5) -0.008(8) -0.014(8)
C12 0.083(11) 0.035(8) 0.060(9) 0.015(7) -0.002(9) -0.011(7)
C13 0.080(12) 0.040(8) 0.064(9) 0.015(7) -0.028(9) -0.012(7)
C14 0.089(12) 0.042(8) 0.041(7) 0.006(7) 0.003(9) -0.017(8)
C15 0.089(12) 0.061(10) 0.050(8) 0.007(7) 0.014(8) -0.006(9)
C16 0.089(12) 0.049(9) 0.043(8) 0.010(7) 0.006(8) 0.001(8)
C17 0.058(8) 0.031(6) 0.028(5) -0.003(5) 0.010(6) 0.002(7)
C18 0.052(9) 0.057(9) 0.044(7) -0.014(7) 0.010(7) -0.002(7)
C19 0.096(13) 0.059(9) 0.040(7) -0.024(7) 0.015(8) -0.027(10)
C20 0.043(11) 0.046(11) 0.036(9) 0.000 0.003(8) 0.000
C21 0.046(8) 0.057(8) 0.048(7) -0.008(7) 0.003(7) -0.016(6)
C22 0.061(9) 0.049(8) 0.047(8) -0.009(7) 0.010(7) -0.017(7)
C23 0.061(10) 0.059(9) 0.060(9) -0.003(7) 0.008(8) -0.021(8)
C24 0.088(12) 0.051(9) 0.071(10) -0.004(7) 0.002(10) -0.027(9)
C25 0.078(13) 0.082(13) 0.100(13) 0.022(11) 0.027(11) -0.020(11)
N1 0.062(7) 0.043(6) 0.032(5) -0.011(5) 0.006(5) -0.015(5)
N2 0.038(6) 0.051(7) 0.031(5) 0.000(5) 0.001(5) 0.009(5)
Pt1 0.0388(4) 0.0339(4) 0.0222(3) 0.000 0.0006(3) 0.000
C26 0.014(10) 0.05(2) 0.065(15) -0.006(11) 0.001(11) 0.006(9)
Cl1 0.067(4) 0.112(5) 0.052(3) 0.000 -0.012(3) 0.000
Cl2 0.033(4) 0.094(6) 0.078(5) -0.021(4) -0.009(4) 0.019(3)

loop_
_atom_type_symbol
_atom_type_description
_atom_type_scat_dispersion_real
_atom_type_scat_dispersion_imag
_atom_type_scat_source
C C 0.0033 0.0016 'International Tables Vol C Tables 4.2.6.8 and 6.1.1.4'
H H 0.0000 0.0000 'International Tables Vol C Tables 4.2.6.8 and 6.1.1.4'
N N 0.0061 0.0033 'International Tables Vol C Tables 4.2.6.8 and 6.1.1.4'
Pt Pt -1.7033 8.3905 'International Tables Vol C Tables 4.2.6.8 and 6.1.1.4'
Cl Cl 0.1484 0.1585 'International Tables Vol C Tables 4.2.6.8 and 6.1.1.4'

loop_
_geom_angle_atom_site_label_1
_geom_angle_atom_site_label_2
_geom_angle_atom_site_label_3
_geom_angle
_geom_angle_site_symmetry_1
_geom_angle_site_symmetry_3
C2 C1 Pt1 178.0(10) . .
C1 C2 C3 175.8(14) . .
C8 C3 C4 117.4(11) . .
C8 C3 C2 120.3(11) . .
C4 C3 C2 122.2(11) . .
C5 C4 C3 120.5(12) . .
C5 C4 H4 119.8 . .
C3 C4 H4 119.8 . .
C4 C5 C6 121.2(12) . .
C4 C5 H5 119.4 . .
C6 C5 H5 119.4 . .
C7 C6 C5 117.2(11) . .
C7 C6 C9 120.6(12) . .
C5 C6 C9 122.2(11) . .
C8 C7 C6 121.9(12) . .
C8 C7 H7 119.0 . .
C6 C7 H7 119.0 . .
C7 C8 C3 121.6(12) . .
C7 C8 H8 119.2 . .
C3 C8 H8 119.2 . .
C10 C9 C6 177.7(16) . .
C9 C10 C11 177.5(14) . .
C16 C11 C12 118.6(13) . .
C16 C11 C10 120.4(14) . .
C12 C11 C10 121.0(15) . .
C13 C12 C11 119.8(16) . .
C13 C12 H12 120.1 . .
C11 C12 H12 120.1 . .
C12 C13 C14 121.8(15) . .
C12 C13 H13 119.1 . .
C14 C13 H13 119.1 . .
C15 C14 C13 119.1(13) . .
C15 C14 H14 120.4 . .
C13 C14 H14 120.4 . .
C14 C15 C16 118.6(16) . .
C14 C15 H15 120.7 . .
C16 C15 H15 120.7 . .
C11 C16 C15 122.0(15) . .
C11 C16 H16 119.0 . .
C15 C16 H16 119.0 . .
N1 C17 N2 104.4(9) . .
N1 C17 Pt1 134.7(9) . .
N2 C17 Pt1 120.8(9) . .
C19 C18 N2 106.4(12) . .
C19 C18 H18 126.8 . .
N2 C18 H18 126.8 . .
C18 C19 N1 107.8(12) . .
C18 C19 H19 126.1 . .
N1 C19 H19 126.1 . .
N2 C20 N2 108.8(14) . 7_565
N2 C20 H20A 109.9 . .
N2 C20 H20A 109.9 7_565 .
N2 C20 H20B 109.9 . .
N2 C20 H20B 109.9 7_565 .
H20A C20 H20B 108.3 . .
N1 C21 C22 113.3(11) . .
N1 C21 H21A 108.9 . .
C22 C21 H21A 108.9 . .
N1 C21 H21B 108.9 . .
C22 C21 H21B 108.9 . .
H21A C21 H21B 107.7 . .
C23 C22 C21 111.3(12) . .
C23 C22 H22A 109.4 . .
C21 C22 H22A 109.4 . .
C23 C22 H22B 109.4 . .
C21 C22 H22B 109.4 . .
H22A C22 H22B 108.0 . .
C22 C23 C24 116.2(13) . .
C22 C23 H23A 108.2 . .
C24 C23 H23A 108.2 . .
C22 C23 H23B 108.2 . .
C24 C23 H23B 108.2 . .
H23A C23 H23B 107.4 . .
C23 C24 C25 113.1(15) . .
C23 C24 H24A 109.0 . .
C25 C24 H24A 109.0 . .
C23 C24 H24B 109.0 . .
C25 C24 H24B 109.0 . .
H24A C24 H24B 107.8 . .
C24 C25 H25A 109.5 . .
C24 C25 H25B 109.5 . .
H25A C25 H25B 109.5 . .
C24 C25 H25C 109.5 . .
H25A C25 H25C 109.5 . .
H25B C25 H25C 109.5 . .
C17 N1 C19 110.3(11) . .
C17 N1 C21 124.9(10) . .
C19 N1 C21 124.6(11) . .
C18 N2 C17 111.1(11) . .
C18 N2 C20 127.5(11) . .
C17 N2 C20 121.3(11) . .
C1 Pt1 C1 88.6(6) 7_565 .
C1 Pt1 C17 178.2(5) 7_565 .
C1 Pt1 C17 93.0(4) . .
C1 Pt1 C17 93.0(4) 7_565 7_565
C1 Pt1 C17 178.2(5) . 7_565
C17 Pt1 C17 85.4(6) . 7_565
Cl2 C26 Cl1 108.2(12) . .
Cl2 C26 H26A 110.1 . .
Cl1 C26 H26A 110.1 . .
Cl2 C26 H26B 110.1 . .
Cl1 C26 H26B 110.1 . .
H26A C26 H26B 108.4 . .

loop_
_geom_bond_atom_site_label_1
_geom_bond_atom_site_label_2
_geom_bond_distance
_geom_bond_site_symmetry_2
C1 C2 1.209(15) .
C1 Pt1 1.999(11) .
C2 C3 1.440(16) .
C3 C8 1.382(17) .
C3 C4 1.400(17) .
C4 C5 1.381(16) .
C4 H4 0.9300 .
C5 C6 1.397(17) .
C5 H5 0.9300 .
C6 C7 1.375(16) .
C6 C9 1.421(17) .
C7 C8 1.366(16) .
C7 H7 0.9300 .
C8 H8 0.9300 .
C9 C10 1.203(17) .
C10 C11 1.451(17) .
C11 C16 1.37(2) .
C11 C12 1.39(2) .
C12 C13 1.366(19) .
C12 H12 0.9300 .
C13 C14 1.39(2) .
C13 H13 0.9300 .
C14 C15 1.38(2) .
C14 H14 0.9300 .
C15 C16 1.402(19) .
C15 H15 0.9300 .
C16 H16 0.9300 .
C17 N1 1.325(15) .
C17 N2 1.378(14) .
C17 Pt1 2.026(11) .
C18 C19 1.331(19) .
C18 N2 1.353(16) .
C18 H18 0.9300 .
C19 N1 1.386(15) .
C19 H19 0.9300 .
C20 N2 1.463(14) .
C20 N2 1.463(14) 7_565
C20 H20A 0.9700 .
C20 H20B 0.9700 .
C21 N1 1.449(15) .
C21 C22 1.515(18) .
C21 H21A 0.9700 .
C21 H21B 0.9700 .
C22 C23 1.501(18) .
C22 H22A 0.9700 .
C22 H22B 0.9700 .
C23 C24 1.503(19) .
C23 H23A 0.9700 .
C23 H23B 0.9700 .
C24 C25 1.53(2) .
C24 H24A 0.9700 .
C24 H24B 0.9700 .
C25 H25A 0.9600 .
C25 H25B 0.9600 .
C25 H25C 0.9600 .
Pt1 C1 1.999(11) 7_565
Pt1 C17 2.026(11) 7_565
C26 Cl2 1.74(2) .
C26 Cl1 1.79(2) .
C26 H26A 0.9700 .
C26 H26B 0.9700 .
Cl1 C26 1.79(2) 7_565
Cl2 Cl2 1.305(16) 7_565
Cl2 C26 1.40(2) 7_565
